data_4348559
loop_
_publ_author_name
'Gonz\'alez-Barcia, Luis M'
'Romero, Mar\'ia J'
'Gonz\'alez Noya, Ana M'
'Bermejo, Manuel R.'
'Maneiro, Marcelino'
'Zaragoza, Guillermo'
'Pedrido, Rosa'

_publ_section_title
;
 &quot;The Golden Method&quot;: Electrochemical Synthesis Is an Efficient
 Route to Gold Complexes.
;
_journal_issue 16
_journal_name_full 'Inorganic chemistry'
_journal_page_first 7823
_journal_page_last 7825
_journal_paper_doi 10.1021/acs.inorgchem.6b01362
_journal_volume 55
_journal_year 2016
_chemical_formula_moiety 'C42 H38 Au2 N6 P2 S2 '
_chemical_formula_sum 'C42 H38 Au2 N6 P2 S2'
_chemical_formula_weight 1146.78
_space_group_IT_number 14
_space_group_name_Hall '-P 2yn'
_space_group_name_H-M_alt 'P 1 21/n 1'
_symmetry_cell_setting monoclinic
_symmetry_Int_Tables_number 14
_symmetry_space_group_name_Hall '-P 2yn'
_symmetry_space_group_name_H-M 'P 1 21/n 1'
_atom_sites_solution_hydrogens mixed
_audit_conform_dict_location ftp://ftp.iucr.org/pub/cif_core.dic
_audit_conform_dict_name cif_core.dic
_audit_conform_dict_version 2.4.3
_audit_creation_date 2016-07-05T09:16:43-00:00
_audit_creation_method 'WinGX routine CIF_UPDATE'
_cell_angle_alpha 90
_cell_angle_beta 102.501(4)
_cell_angle_gamma 90
_cell_formula_units_Z 2
_cell_length_a 12.8900(7)
_cell_length_b 8.5766(5)
_cell_length_c 18.6133(11)
_cell_measurement_reflns_used 1996
_cell_measurement_temperature 100(2)
_cell_measurement_theta_max 29.21
_cell_measurement_theta_min 2.62
_cell_measurement_wavelength 0.71073
_cell_volume 2009.0(2)
_computing_cell_refinement 'APPEX2v2014.11-0 (BRUKER AXS, 2005)'
_computing_data_collection 'APPEX2v2014.11-0 (BRUKER AXS, 2005)'
_computing_data_reduction 'APPEX2v2014.11-0 (BRUKER AXS, 2005)'
_computing_molecular_graphics 'Ortep for Windows (Farrugia, 2012)'
_computing_publication_material 'WinGX publication routines (Farrugia, 2012)'
_computing_structure_refinement 'SHELXL-2014/7 (Sheldrick, 2014)'
_computing_structure_solution 'DIRDIF-2008 (Beurskens et al., 2008)'
_diffrn_ambient_temperature 100(2)
_diffrn_measured_fraction_theta_full 0.999
_diffrn_measured_fraction_theta_max 1
_diffrn_measurement_device 'four-circle diffractometer'
_diffrn_measurement_device_type 'BRUKER APPEX-II CCD'
_diffrn_measurement_method 'omega and phi scans'
_diffrn_radiation_monochromator graphite
_diffrn_radiation_probe x-ray
_diffrn_radiation_source 'fine-focus sealed tube'
_diffrn_radiation_type MoK\a
_diffrn_radiation_wavelength 0.7107
_diffrn_reflns_av_R_equivalents 0.0501
_diffrn_reflns_av_unetI/netI 0.0362
_diffrn_reflns_Laue_measured_fraction_full 0.999
_diffrn_reflns_Laue_measured_fraction_max 1
_diffrn_reflns_limit_h_max 18
_diffrn_reflns_limit_h_min -18
_diffrn_reflns_limit_k_max 12
_diffrn_reflns_limit_k_min -12
_diffrn_reflns_limit_l_max 26
_diffrn_reflns_limit_l_min -26
_diffrn_reflns_number 43623
_diffrn_reflns_point_group_measured_fraction_full 0.999
_diffrn_reflns_point_group_measured_fraction_max 1
_diffrn_reflns_theta_full 25.242
_diffrn_reflns_theta_max 30.031
_diffrn_reflns_theta_min 2.159
_exptl_absorpt_coefficient_mu 7.517
_exptl_absorpt_correction_T_max 0.3440
_exptl_absorpt_correction_T_min 0.2005
_exptl_absorpt_correction_type multi-scan
_exptl_absorpt_process_details 'BRUKER SADABS-2014/5'
_exptl_crystal_colour yellow
_exptl_crystal_density_diffrn 1.896
_exptl_crystal_density_method 'not measured'
_exptl_crystal_description Prism
_exptl_crystal_F_000 1104
_exptl_crystal_size_max 0.28
_exptl_crystal_size_mid 0.17
_exptl_crystal_size_min 0.14
_refine_diff_density_max 0.763
_refine_diff_density_min -1.167
_refine_diff_density_rms 0.138
_refine_ls_extinction_method none
_refine_ls_goodness_of_fit_ref 1.032
_refine_ls_hydrogen_treatment mixed
_refine_ls_matrix_type full
_refine_ls_number_constraints 0
_refine_ls_number_parameters 248
_refine_ls_number_reflns 5869
_refine_ls_number_restraints 0
_refine_ls_restrained_S_all 1.032
_refine_ls_R_factor_all 0.0321
_refine_ls_R_factor_gt 0.0244
_refine_ls_shift/su_max 0.002
_refine_ls_shift/su_mean 0
_refine_ls_structure_factor_coef Fsqd
_refine_ls_weighting_details 'w=1/[\s^2^(Fo^2^)+(0.0157P)^2^+1.2707P] where P=(Fo^2^+2Fc^2^)/3'
_refine_ls_weighting_scheme calc
_refine_ls_wR_factor_gt 0.0437
_refine_ls_wR_factor_ref 0.0455
_reflns_Friedel_coverage 0
_reflns_number_gt 5051
_reflns_number_total 5869
_reflns_threshold_expression 'I > 2\s(I)'
_cod_data_source_file ic6b01362_si_002.cif
_cod_data_source_block AuHLPMeSE
_cod_original_sg_symbol_H-M 'P 21/n'
_cod_original_formula_sum 'C42 H38 Au2 N6 P2 S2 '
_cod_database_code 4348559
_shelx_estimated_absorpt_t_min 0.227
_shelx_estimated_absorpt_t_max 0.419

loop_
_symmetry_equiv_pos_as_xyz
'x, y, z'
'-x+1/2, y+1/2, -z+1/2'
'-x, -y, -z'
'x-1/2, -y-1/2, z-1/2'

loop_
_atom_site_label
_atom_site_type_symbol
_atom_site_fract_x
_atom_site_fract_y
_atom_site_fract_z
_atom_site_U_iso_or_equiv
_atom_site_adp_type
_atom_site_occupancy
_atom_site_site_symmetry_order
_atom_site_calc_flag
_atom_site_refinement_flags_posn
_atom_site_refinement_flags_adp
Au1 Au 0.02967(2) 0.15906(2) 0.37879(2) 0.01209(3) Uani 1 1 d . .
C1 C 0.4107(2) -0.2579(4) 0.73234(17) 0.0227(7) Uani 1 1 d . .
H1A H 0.426 -0.2314 0.6845 0.034 Uiso 1 1 calc R U
H1B H 0.4605 -0.3382 0.7562 0.034 Uiso 1 1 calc R U
H1C H 0.4184 -0.1647 0.7635 0.034 Uiso 1 1 calc R U
N1 N 0.30342(18) -0.3162(3) 0.72185(14) 0.0176(5) Uani 1 1 d . .
H1N H 0.289(2) -0.406(4) 0.7402(17) 0.021 Uiso 1 1 d . U
C2 C 0.2182(2) -0.2369(3) 0.68388(14) 0.0128(5) Uani 1 1 d . .
S1 S 0.09810(5) -0.33851(8) 0.67605(4) 0.01535(14) Uani 1 1 d . .
N2 N 0.23588(17) -0.0996(3) 0.65684(12) 0.0144(5) Uani 1 1 d . .
N3 N 0.14493(17) -0.0319(3) 0.61570(12) 0.0122(4) Uani 1 1 d . .
C3 C 0.1585(2) 0.0784(3) 0.57157(14) 0.0133(5) Uani 1 1 d . .
H3 H 0.0954 0.1225 0.5429 0.016 Uiso 1 1 calc R U
C4 C 0.2593(2) 0.1458(3) 0.55946(15) 0.0133(5) Uani 1 1 d . .
C5 C 0.3298(2) 0.2199(3) 0.61707(16) 0.0180(6) Uani 1 1 d . .
H5 H 0.3166 0.2175 0.6653 0.022 Uiso 1 1 calc R U
C6 C 0.4187(2) 0.2966(3) 0.60446(17) 0.0202(6) Uani 1 1 d . .
H6 H 0.4661 0.3461 0.6441 0.024 Uiso 1 1 calc R U
C7 C 0.4387(2) 0.3015(3) 0.53468(18) 0.0198(6) Uani 1 1 d . .
H7 H 0.4994 0.3553 0.5262 0.024 Uiso 1 1 calc R U
C8 C 0.3703(2) 0.2281(3) 0.47678(17) 0.0171(6) Uani 1 1 d . .
H8 H 0.3846 0.2318 0.4288 0.021 Uiso 1 1 calc R U
C9 C 0.2806(2) 0.1488(3) 0.48837(15) 0.0124(5) Uani 1 1 d . .
P1 P 0.18972(5) 0.04812(8) 0.41437(4) 0.01179(14) Uani 1 1 d . .
C10 C 0.1893(2) -0.1501(3) 0.44932(15) 0.0142(5) Uani 1 1 d . .
C11 C 0.2760(2) -0.2134(3) 0.49824(16) 0.0189(6) Uani 1 1 d . .
H11 H 0.3392 -0.1542 0.5136 0.023 Uiso 1 1 calc R U
C12 C 0.2695(3) -0.3635(3) 0.52428(18) 0.0274(7) Uani 1 1 d . .
H12 H 0.3285 -0.4074 0.5577 0.033 Uiso 1 1 calc R U
C13 C 0.1781(3) -0.4494(3) 0.50213(18) 0.0288(8) Uani 1 1 d . .
H13 H 0.1744 -0.5522 0.5204 0.035 Uiso 1 1 calc R U
C14 C 0.0925(3) -0.3880(4) 0.45387(18) 0.0266(7) Uani 1 1 d . .
H14 H 0.0297 -0.4483 0.4389 0.032 Uiso 1 1 calc R U
C15 C 0.0971(2) -0.2377(3) 0.42671(16) 0.0179(6) Uani 1 1 d . .
H15 H 0.0378 -0.1951 0.393 0.021 Uiso 1 1 calc R U
C16 C 0.2570(2) 0.0352(3) 0.33830(15) 0.0144(5) Uani 1 1 d . .
C17 C 0.3581(2) -0.0311(3) 0.34676(16) 0.0172(6) Uani 1 1 d . .
H17 H 0.3941 -0.0687 0.3935 0.021 Uiso 1 1 calc R U
C18 C 0.4053(2) -0.0420(3) 0.28738(17) 0.0231(7) Uani 1 1 d . .
H18 H 0.4744 -0.0857 0.2935 0.028 Uiso 1 1 calc R U
C19 C 0.3531(3) 0.0103(4) 0.21901(18) 0.0279(7) Uani 1 1 d . .
H19 H 0.3859 0.0019 0.1781 0.033 Uiso 1 1 calc R U
C20 C 0.2529(3) 0.0748(4) 0.21004(18) 0.0310(8) Uani 1 1 d . .
H20 H 0.2166 0.1097 0.1629 0.037 Uiso 1 1 calc R U
C21 C 0.2056(3) 0.0885(4) 0.26928(17) 0.0248(7) Uani 1 1 d . .
H21 H 0.1372 0.1347 0.2629 0.03 Uiso 1 1 calc R U

loop_
_atom_site_aniso_label
_atom_site_aniso_U_11
_atom_site_aniso_U_22
_atom_site_aniso_U_33
_atom_site_aniso_U_23
_atom_site_aniso_U_13
_atom_site_aniso_U_12
Au1 0.01002(5) 0.01552(5) 0.01130(5) 0.00051(4) 0.00358(4) 0.00186(4)
C1 0.0147(14) 0.0267(17) 0.0240(17) 0.0025(13) -0.0020(12) 0.0023(12)
N1 0.0137(12) 0.0183(13) 0.0187(13) 0.0053(10) -0.0012(10) -0.0002(9)
C2 0.0127(13) 0.0167(14) 0.0087(13) -0.0018(10) 0.0020(10) 0.0005(10)
S1 0.0125(3) 0.0148(3) 0.0187(3) 0.0054(3) 0.0034(3) 0.0000(3)
N2 0.0116(11) 0.0186(12) 0.0122(12) 0.0029(9) 0.0008(9) -0.0013(9)
N3 0.0100(10) 0.0171(11) 0.0100(11) 0.0005(9) 0.0031(8) 0.0012(9)
C3 0.0135(13) 0.0148(13) 0.0107(13) 0.0017(10) 0.0008(10) 0.0004(10)
C4 0.0123(12) 0.0133(13) 0.0148(13) 0.0049(11) 0.0037(10) 0.0037(10)
C5 0.0176(14) 0.0204(14) 0.0153(14) 0.0038(12) 0.0017(11) -0.0011(12)
C6 0.0164(14) 0.0162(14) 0.0254(17) 0.0030(12) -0.0010(12) -0.0025(11)
C7 0.0117(14) 0.0148(14) 0.0331(18) 0.0041(12) 0.0057(12) -0.0017(11)
C8 0.0143(14) 0.0156(14) 0.0239(16) 0.0053(12) 0.0096(12) 0.0029(11)
C9 0.0124(12) 0.0102(12) 0.0157(13) 0.0018(11) 0.0055(10) 0.0044(10)
P1 0.0114(3) 0.0126(3) 0.0128(3) 0.0022(3) 0.0059(3) 0.0016(3)
C10 0.0200(14) 0.0115(13) 0.0142(13) 0.0002(11) 0.0105(11) 0.0030(11)
C11 0.0225(15) 0.0166(14) 0.0203(15) 0.0010(12) 0.0106(12) 0.0062(12)
C12 0.046(2) 0.0192(16) 0.0214(17) 0.0042(13) 0.0165(15) 0.0135(14)
C13 0.057(2) 0.0106(14) 0.0259(18) 0.0000(12) 0.0237(17) 0.0031(14)
C14 0.044(2) 0.0182(15) 0.0235(17) -0.0096(13) 0.0205(15) -0.0117(14)
C15 0.0257(16) 0.0198(15) 0.0123(14) -0.0025(11) 0.0136(12) -0.0037(12)
C16 0.0166(14) 0.0131(13) 0.0156(14) 0.0027(11) 0.0083(11) 0.0010(11)
C17 0.0178(14) 0.0178(14) 0.0174(14) 0.0028(12) 0.0071(11) 0.0036(11)
C18 0.0226(16) 0.0232(16) 0.0284(17) 0.0035(13) 0.0168(13) 0.0066(13)
C19 0.0334(18) 0.0303(18) 0.0257(17) 0.0093(14) 0.0191(14) 0.0102(14)
C20 0.039(2) 0.040(2) 0.0179(16) 0.0141(14) 0.0151(15) 0.0184(16)
C21 0.0257(17) 0.0312(17) 0.0205(16) 0.0093(14) 0.0115(13) 0.0130(14)

loop_
_atom_type_symbol
_atom_type_description
_atom_type_scat_dispersion_real
_atom_type_scat_dispersion_imag
_atom_type_scat_source
C C 0.0033 0.0016 'International Tables Vol C Tables 4.2.6.8 and 6.1.1.4'
H H 0 0 'International Tables Vol C Tables 4.2.6.8 and 6.1.1.4'
N N 0.0061 0.0033 'International Tables Vol C Tables 4.2.6.8 and 6.1.1.4'
P P 0.1023 0.0942 'International Tables Vol C Tables 4.2.6.8 and 6.1.1.4'
S S 0.1246 0.1234 'International Tables Vol C Tables 4.2.6.8 and 6.1.1.4'
Au Au -2.0133 8.8022 'International Tables Vol C Tables 4.2.6.8 and 6.1.1.4'

loop_
_geom_angle_atom_site_label_1
_geom_angle_atom_site_label_2
_geom_angle_atom_site_label_3
_geom_angle
_geom_angle_site_symmetry_1
_geom_angle_site_symmetry_3
P1 Au1 S1 158.79(3) . 3_556
P1 Au1 N3 125.28(5) . 3_556
S1 Au1 N3 75.54(5) 3_556 3_556
N1 C1 H1A 109.5 . .
N1 C1 H1B 109.5 . .
H1A C1 H1B 109.5 . .
N1 C1 H1C 109.5 . .
H1A C1 H1C 109.5 . .
H1B C1 H1C 109.5 . .
C2 N1 C1 122.8(2) . .
C2 N1 H1N 115(2) . .
C1 N1 H1N 122(2) . .
N2 C2 N1 117.4(2) . .
N2 C2 S1 129.3(2) . .
N1 C2 S1 113.3(2) . .
C2 S1 Au1 103.68(9) . 3_556
C2 N2 N3 113.0(2) . .
C3 N3 N2 116.4(2) . .
C3 N3 Au1 126.04(17) . 3_556
N2 N3 Au1 116.97(16) . 3_556
N3 C3 C4 128.8(2) . .
N3 C3 H3 115.6 . .
C4 C3 H3 115.6 . .
C5 C4 C9 119.1(2) . .
C5 C4 C3 120.4(3) . .
C9 C4 C3 120.3(2) . .
C6 C5 C4 120.6(3) . .
C6 C5 H5 119.7 . .
C4 C5 H5 119.7 . .
C7 C6 C5 120.3(3) . .
C7 C6 H6 119.8 . .
C5 C6 H6 119.8 . .
C6 C7 C8 120.1(3) . .
C6 C7 H7 120 . .
C8 C7 H7 120 . .
C7 C8 C9 120.6(3) . .
C7 C8 H8 119.7 . .
C9 C8 H8 119.7 . .
C8 C9 C4 119.3(3) . .
C8 C9 P1 122.2(2) . .
C4 C9 P1 118.5(2) . .
C16 P1 C10 105.11(12) . .
C16 P1 C9 106.31(13) . .
C10 P1 C9 102.92(12) . .
C16 P1 Au1 111.11(9) . .
C10 P1 Au1 115.38(9) . .
C9 P1 Au1 115.05(8) . .
C11 C10 C15 120.0(3) . .
C11 C10 P1 122.3(2) . .
C15 C10 P1 117.7(2) . .
C12 C11 C10 119.4(3) . .
C12 C11 H11 120.3 . .
C10 C11 H11 120.3 . .
C13 C12 C11 120.4(3) . .
C13 C12 H12 119.8 . .
C11 C12 H12 119.8 . .
C14 C13 C12 120.5(3) . .
C14 C13 H13 119.8 . .
C12 C13 H13 119.8 . .
C13 C14 C15 120.2(3) . .
C13 C14 H14 119.9 . .
C15 C14 H14 119.9 . .
C14 C15 C10 119.4(3) . .
C14 C15 H15 120.3 . .
C10 C15 H15 120.3 . .
C21 C16 C17 118.9(3) . .
C21 C16 P1 119.2(2) . .
C17 C16 P1 121.8(2) . .
C18 C17 C16 120.1(3) . .
C18 C17 H17 120 . .
C16 C17 H17 120 . .
C17 C18 C19 120.4(3) . .
C17 C18 H18 119.8 . .
C19 C18 H18 119.8 . .
C18 C19 C20 119.9(3) . .
C18 C19 H19 120 . .
C20 C19 H19 120 . .
C21 C20 C19 120.1(3) . .
C21 C20 H20 119.9 . .
C19 C20 H20 119.9 . .
C20 C21 C16 120.5(3) . .
C20 C21 H21 119.7 . .
C16 C21 H21 119.7 . .

loop_
_geom_bond_atom_site_label_1
_geom_bond_atom_site_label_2
_geom_bond_distance
_geom_bond_site_symmetry_2
Au1 P1 2.2380(7) .
Au1 S1 2.3228(7) 3_556
Au1 N3 2.523(2) 3_556
C1 N1 1.443(4) .
C1 H1A 0.98 .
C1 H1B 0.98 .
C1 H1C 0.98 .
N1 C2 1.353(3) .
N1 H1N 0.88(3) .
C2 N2 1.320(3) .
C2 S1 1.755(3) .
S1 Au1 2.3227(7) 3_556
N2 N3 1.382(3) .
N3 C3 1.290(3) .
N3 Au1 2.523(2) 3_556
C3 C4 1.484(4) .
C3 H3 0.95 .
C4 C5 1.399(4) .
C4 C9 1.409(4) .
C5 C6 1.384(4) .
C5 H5 0.95 .
C6 C7 1.379(4) .
C6 H6 0.95 .
C7 C8 1.387(4) .
C7 H7 0.95 .
C8 C9 1.398(4) .
C8 H8 0.95 .
C9 P1 1.821(3) .
P1 C16 1.816(3) .
P1 C10 1.821(3) .
C10 C11 1.390(4) .
C10 C15 1.391(4) .
C11 C12 1.385(4) .
C11 H11 0.95 .
C12 C13 1.375(5) .
C12 H12 0.95 .
C13 C14 1.369(5) .
C13 H13 0.95 .
C14 C15 1.391(4) .
C14 H14 0.95 .
C15 H15 0.95 .
C16 C21 1.389(4) .
C16 C17 1.400(4) .
C17 C18 1.376(4) .
C17 H17 0.95 .
C18 C19 1.380(4) .
C18 H18 0.95 .
C19 C20 1.381(4) .
C19 H19 0.95 .
C20 C21 1.376(4) .
C20 H20 0.95 .
C21 H21 0.95 .

loop_
_geom_hbond_atom_site_label_D
_geom_hbond_atom_site_label_H
_geom_hbond_atom_site_label_A
_geom_hbond_distance_DH
_geom_hbond_distance_HA
_geom_hbond_distance_DA
_geom_hbond_angle_DHA
_geom_hbond_site_symmetry_A
N1 H1N N2 0.88(3) 2.60(3) 3.429(3) 156(3) 2_546

loop_
_geom_torsion_atom_site_label_1
_geom_torsion_atom_site_label_2
_geom_torsion_atom_site_label_3
_geom_torsion_atom_site_label_4
_geom_torsion
_geom_torsion_site_symmetry_1
_geom_torsion_site_symmetry_4
C1 N1 C2 N2 -1.1(4) . .
C1 N1 C2 S1 177.2(2) . .
N2 C2 S1 Au1 -8.3(3) . 3_556
N1 C2 S1 Au1 173.57(18) . 3_556
N1 C2 N2 N3 176.7(2) . .
S1 C2 N2 N3 -1.4(4) . .
C2 N2 N3 C3 -161.6(2) . .
C2 N2 N3 Au1 10.4(3) . 3_556
N2 N3 C3 C4 -1.2(4) . .
Au1 N3 C3 C4 -172.3(2) 3_556 .
N3 C3 C4 C5 -61.9(4) . .
N3 C3 C4 C9 124.0(3) . .
C9 C4 C5 C6 0.8(4) . .
C3 C4 C5 C6 -173.5(3) . .
C4 C5 C6 C7 0.2(4) . .
C5 C6 C7 C8 -0.7(4) . .
C6 C7 C8 C9 0.1(4) . .
C7 C8 C9 C4 0.9(4) . .
C7 C8 C9 P1 -179.1(2) . .
C5 C4 C9 C8 -1.3(4) . .
C3 C4 C9 C8 172.9(2) . .
C5 C4 C9 P1 178.6(2) . .
C3 C4 C9 P1 -7.1(3) . .
C8 C9 P1 C16 13.4(3) . .
C4 C9 P1 C16 -166.5(2) . .
C8 C9 P1 C10 123.7(2) . .
C4 C9 P1 C10 -56.3(2) . .
C8 C9 P1 Au1 -110.0(2) . .
C4 C9 P1 Au1 70.1(2) . .
C16 P1 C10 C11 82.6(3) . .
C9 P1 C10 C11 -28.5(3) . .
Au1 P1 C10 C11 -154.6(2) . .
C16 P1 C10 C15 -98.8(2) . .
C9 P1 C10 C15 150.1(2) . .
Au1 P1 C10 C15 24.0(2) . .
C15 C10 C11 C12 -0.3(4) . .
P1 C10 C11 C12 178.3(2) . .
C10 C11 C12 C13 -0.1(4) . .
C11 C12 C13 C14 0.2(5) . .
C12 C13 C14 C15 0.0(5) . .
C13 C14 C15 C10 -0.3(4) . .
C11 C10 C15 C14 0.5(4) . .
P1 C10 C15 C14 -178.1(2) . .
C10 P1 C16 C21 124.1(2) . .
C9 P1 C16 C21 -127.2(2) . .
Au1 P1 C16 C21 -1.4(3) . .
C10 P1 C16 C17 -54.0(3) . .
C9 P1 C16 C17 54.7(3) . .
Au1 P1 C16 C17 -179.5(2) . .
C21 C16 C17 C18 0.4(4) . .
P1 C16 C17 C18 178.5(2) . .
C16 C17 C18 C19 -0.9(5) . .
C17 C18 C19 C20 0.4(5) . .
C18 C19 C20 C21 0.7(5) . .
C19 C20 C21 C16 -1.2(5) . .
C17 C16 C21 C20 0.6(5) . .
P1 C16 C21 C20 -177.5(3) . .
